data_7104741
loop_
_publ_author_name
'Duriska, Martin B'
'Neville, Suzanne M'
'Batten, Stuart R'

_publ_section_title
;
 Variable length ligands: a new class of bridging ligands for
 supramolecular chemistry and crystal engineering.
;
_journal_issue 37
_journal_name_full 'Chemical communications (Cambridge, England)'
_journal_page_first 5579
_journal_page_last 5581
_journal_paper_doi 10.1039/b910994c
_journal_volume 34
_journal_year 2009
_chemical_formula_moiety 'C24 H36 Cl2 Co N4 O4, C H4 O'
_chemical_formula_sum 'C25 H40 Cl2 Co N4 O5'
_chemical_formula_weight 606.44
_chemical_name_systematic
;
?
;
_space_group_IT_number 14
_symmetry_cell_setting monoclinic
_symmetry_space_group_name_Hall '-P 2ybc'
_symmetry_space_group_name_H-M 'P 1 21/c 1'
_atom_sites_solution_hydrogens geom
_atom_sites_solution_primary direct
_atom_sites_solution_secondary difmap
_audit_creation_date '9 November 2005'
_audit_creation_method SHELXL-97
_cell_angle_alpha 90.00
_cell_angle_beta 105.383(1)
_cell_angle_gamma 90.00
_cell_formula_units_Z 4
_cell_length_a 10.0871(2)
_cell_length_b 16.8016(3)
_cell_length_c 17.4116(4)
_cell_measurement_reflns_used 111
_cell_measurement_temperature 123
_cell_measurement_theta_max 30.81
_cell_measurement_theta_min 2.42
_cell_volume 2845.19(10)
_computing_cell_refinement 'SMART (BrukerAXS, 1997)'
_computing_data_collection 'SMART (BrukerAXS, 1997)'
_computing_data_reduction 'SAINT+ (BrukerAXS, 1997)'
_computing_molecular_graphics 'MERCURY 1.4 (Bruno et al., 2002)'
_computing_publication_material 'XCIF V6.12 (BrukerAXS, 2001).'
_computing_structure_refinement X-SEED
_computing_structure_solution 'SHELXS86 (Sheldrick, 1990)'
_diffrn_ambient_temperature 123
_diffrn_measured_fraction_theta_full 0.995
_diffrn_measured_fraction_theta_max 0.995
_diffrn_measurement_device_type 'APEX X8'
_diffrn_measurement_method 'scans in phi and omega'
_diffrn_radiation_monochromator graphite
_diffrn_radiation_source 'fine-focus sealed tube'
_diffrn_radiation_type MoK\a
_diffrn_radiation_wavelength 0.71073
_diffrn_reflns_av_R_equivalents 0.0411
_diffrn_reflns_av_sigmaI/netI 0.0304
_diffrn_reflns_limit_h_max 14
_diffrn_reflns_limit_h_min -14
_diffrn_reflns_limit_k_max 24
_diffrn_reflns_limit_k_min -24
_diffrn_reflns_limit_l_max 25
_diffrn_reflns_limit_l_min -25
_diffrn_reflns_number 69715
_diffrn_reflns_theta_full 30.98
_diffrn_reflns_theta_max 30.98
_diffrn_reflns_theta_min 1.71
_diffrn_standards_decay_% 0
_diffrn_standards_interval_count 0
_diffrn_standards_interval_time 0
_diffrn_standards_number 0
_exptl_absorpt_coefficient_mu 0.832
_exptl_absorpt_correction_T_max 0.9031
_exptl_absorpt_correction_T_min 0.7737
_exptl_absorpt_correction_type empirical
_exptl_absorpt_process_details SADABS
_exptl_crystal_colour blue
_exptl_crystal_density_diffrn 1.416
_exptl_crystal_density_method 'not measured'
_exptl_crystal_description block
_exptl_crystal_F_000 1276
_exptl_crystal_size_max 0.33
_exptl_crystal_size_mid 0.22
_exptl_crystal_size_min 0.13
_refine_diff_density_max 1.549
_refine_diff_density_min -1.187
_refine_diff_density_rms 0.095
_refine_ls_extinction_method none
_refine_ls_goodness_of_fit_ref 1.135
_refine_ls_hydrogen_treatment constr
_refine_ls_matrix_type full
_refine_ls_number_parameters 324
_refine_ls_number_reflns 9006
_refine_ls_number_restraints 1
_refine_ls_restrained_S_all 1.136
_refine_ls_R_factor_all 0.0749
_refine_ls_R_factor_gt 0.0627
_refine_ls_shift/su_max 0.000
_refine_ls_shift/su_mean 0.000
_refine_ls_structure_factor_coef Fsqd
_refine_ls_weighting_details 'calc w=1/[\s^2^(Fo^2^)+(0.0698P)^2^+3.4658P] where P=(Fo^2^+2Fc^2^)/3'
_refine_ls_weighting_scheme calc
_refine_ls_wR_factor_gt 0.1561
_refine_ls_wR_factor_ref 0.1636
_reflns_number_gt 7732
_reflns_number_total 9006
_reflns_threshold_expression >2sigma(I)
_cod_data_source_file b910994c.txt
_cod_data_source_block A
_cod_original_sg_symbol_H-M P21/c
_cod_database_code 7104741

loop_
_symmetry_equiv_pos_as_xyz
'x, y, z'
'-x, y+1/2, -z+1/2'
'-x, -y, -z'
'x, -y-1/2, z-1/2'

loop_
_atom_site_label
_atom_site_type_symbol
_atom_site_fract_x
_atom_site_fract_y
_atom_site_fract_z
_atom_site_U_iso_or_equiv
_atom_site_adp_type
_atom_site_occupancy
_atom_site_symmetry_multiplicity
_atom_site_calc_flag
_atom_site_refinement_flags
_atom_site_disorder_assembly
_atom_site_disorder_group
Co1 Co 0.27915(4) 0.73330(2) 0.301654(19) 0.02509(10) Uani 1 1 d . . .
Cl1 Cl 0.49054(7) 0.74823(4) 0.28650(4) 0.02837(14) Uani 1 1 d . . .
O1 O 0.28769(18) 0.49870(10) 0.57330(10) 0.0241(3) Uani 1 1 d . . .
N1 N 0.3047(2) 0.35765(12) 0.47772(11) 0.0215(4) Uani 1 1 d . . .
C1 C 0.2327(3) 0.57653(15) 0.57257(16) 0.0284(5) Uani 1 1 d . . .
H1A H 0.1668 0.5777 0.6057 0.034 Uiso 1 1 calc R . .
H1B H 0.1824 0.5911 0.5174 0.034 Uiso 1 1 calc R . .
Cl2 Cl 0.09880(8) 0.75990(5) 0.19771(4) 0.04028(18) Uani 1 1 d . . .
O2 O 0.57759(18) 0.35023(10) 0.45201(10) 0.0242(3) Uani 1 1 d . . .
N2 N 0.2559(2) 0.61770(12) 0.32998(11) 0.0228(4) Uani 1 1 d . . .
C2 C 0.1812(3) 0.44113(16) 0.55354(15) 0.0270(5) Uani 1 1 d . . .
H2A H 0.1133 0.4567 0.5035 0.032 Uiso 1 1 calc R . .
H2B H 0.1333 0.4386 0.5963 0.032 Uiso 1 1 calc R . .
O3 O 0.2559(2) 1.08012(12) 0.45195(11) 0.0320(4) Uani 1 1 d . . .
N3 N 0.2725(2) 0.79718(13) 0.39928(12) 0.0256(4) Uani 1 1 d . . .
C3 C 0.2402(3) 0.36015(15) 0.54332(15) 0.0254(5) Uani 1 1 d . . .
H3A H 0.3091 0.3455 0.5933 0.030 Uiso 1 1 calc R . .
H3B H 0.1655 0.3201 0.5337 0.030 Uiso 1 1 calc R . .
O4 O 0.6250(2) 0.97575(11) 0.67104(11) 0.0318(4) Uani 1 1 d . . .
N4 N 0.3320(2) 1.00767(13) 0.61478(13) 0.0283(4) Uani 1 1 d . . .
C4 C 0.3817(3) 0.28435(14) 0.47708(15) 0.0257(5) Uani 1 1 d . . .
H4A H 0.3163 0.2401 0.4584 0.031 Uiso 1 1 calc R . .
H4B H 0.4356 0.2719 0.5321 0.031 Uiso 1 1 calc R . .
O5 O -0.1462(10) 0.7699(6) 0.3040(5) 0.200 Uiso 1 1 d D . .
H5 H -0.1197 0.7307 0.2820 0.200 Uiso 1 1 calc . . .
C5 C 0.4780(3) 0.29019(15) 0.42386(15) 0.0271(5) Uani 1 1 d . . .
H5A H 0.5245 0.2384 0.4231 0.033 Uiso 1 1 calc R . .
H5B H 0.4248 0.3028 0.3688 0.033 Uiso 1 1 calc R . .
C6 C 0.6547(3) 0.36417(16) 0.39592(15) 0.0282(5) Uani 1 1 d . . .
H6A H 0.5930 0.3844 0.3457 0.034 Uiso 1 1 calc R . .
H6B H 0.6953 0.3135 0.3841 0.034 Uiso 1 1 calc R . .
C7 C 0.2083(3) 0.37661(15) 0.40139(14) 0.0256(5) Uani 1 1 d . . .
H7A H 0.1132 0.3687 0.4055 0.031 Uiso 1 1 calc R . .
H7B H 0.2235 0.3398 0.3602 0.031 Uiso 1 1 calc R . .
C8 C 0.2246(2) 0.46112(14) 0.37636(13) 0.0204(4) Uani 1 1 d . . .
C9 C 0.3496(2) 0.50034(13) 0.40195(13) 0.0203(4) Uani 1 1 d . . .
H9 H 0.4266 0.4741 0.4358 0.024 Uiso 1 1 calc R . .
C10 C 0.3612(2) 0.57770(14) 0.37782(13) 0.0210(4) Uani 1 1 d . . .
H10 H 0.4474 0.6038 0.3958 0.025 Uiso 1 1 calc R . .
C11 C 0.1355(3) 0.57960(16) 0.30413(15) 0.0286(5) Uani 1 1 d . . .
H11 H 0.0607 0.6070 0.2696 0.034 Uiso 1 1 calc R . .
C12 C 0.1156(3) 0.50229(16) 0.32548(15) 0.0268(5) Uani 1 1 d . . .
H12 H 0.0287 0.4773 0.3058 0.032 Uiso 1 1 calc R . .
C13 C 0.3540(3) 0.86074(15) 0.42243(15) 0.0287(5) Uani 1 1 d . . .
H13 H 0.4159 0.8752 0.3920 0.034 Uiso 1 1 calc R . .
C14 C 0.3524(3) 0.90611(15) 0.48823(16) 0.0290(5) Uani 1 1 d . . .
H14 H 0.4122 0.9505 0.5026 0.035 Uiso 1 1 calc R . .
C15 C 0.2622(3) 0.88616(15) 0.53311(15) 0.0256(5) Uani 1 1 d . . .
C16 C 0.1783(3) 0.81994(16) 0.50965(15) 0.0267(5) Uani 1 1 d . . .
H16 H 0.1158 0.8042 0.5391 0.032 Uiso 1 1 calc R . .
C17 C 0.1865(3) 0.77741(15) 0.44337(16) 0.0280(5) Uani 1 1 d . . .
H17 H 0.1289 0.7322 0.4282 0.034 Uiso 1 1 calc R . .
C18 C 0.2579(3) 0.93246(18) 0.60683(16) 0.0340(6) Uani 1 1 d . . .
H18A H 0.1608 0.9432 0.6054 0.041 Uiso 1 1 calc R . .
H18B H 0.2978 0.8993 0.6544 0.041 Uiso 1 1 calc R . .
C19 C 0.1838(3) 1.0721(2) 0.37107(19) 0.0433(7) Uani 1 1 d . . .
H19A H 0.1070 1.1107 0.3577 0.052 Uiso 1 1 calc R . .
H19B H 0.1447 1.0178 0.3614 0.052 Uiso 1 1 calc R . .
C20 C 0.1646(3) 1.0719(2) 0.5007(2) 0.0415(7) Uani 1 1 d . . .
H20A H 0.1159 1.0203 0.4896 0.050 Uiso 1 1 calc R . .
H20B H 0.0951 1.1149 0.4883 0.050 Uiso 1 1 calc R . .
C21 C 0.2423(3) 1.07599(19) 0.58746(19) 0.0388(7) Uani 1 1 d . . .
H21A H 0.2987 1.1251 0.5966 0.047 Uiso 1 1 calc R . .
H21B H 0.1754 1.0798 0.6199 0.047 Uiso 1 1 calc R . .
C22 C 0.4170(3) 1.02159(16) 0.69601(15) 0.0322(6) Uani 1 1 d . . .
H22A H 0.3588 1.0167 0.7335 0.039 Uiso 1 1 calc R . .
H22B H 0.4532 1.0766 0.6999 0.039 Uiso 1 1 calc R . .
C23 C 0.5351(3) 0.96481(17) 0.72053(15) 0.0347(6) Uani 1 1 d . . .
H23A H 0.5853 0.9744 0.7768 0.042 Uiso 1 1 calc R . .
H23B H 0.5004 0.9094 0.7157 0.042 Uiso 1 1 calc R . .
C24 C 0.7222(3) 0.91350(19) 0.68058(17) 0.0399(7) Uani 1 1 d . . .
H24A H 0.6739 0.8621 0.6661 0.048 Uiso 1 1 calc R . .
H24B H 0.7762 0.9105 0.7370 0.048 Uiso 1 1 calc R . .
C25 C -0.0625(13) 0.8415(8) 0.2961(7) 0.200 Uiso 1 1 d D . .
H25A H -0.1161 0.8761 0.2539 0.300 Uiso 1 1 calc R . .
H25B H 0.0216 0.8246 0.2827 0.300 Uiso 1 1 calc R . .
H25C H -0.0382 0.8707 0.3466 0.300 Uiso 1 1 calc R . .

loop_
_atom_site_aniso_label
_atom_site_aniso_U_11
_atom_site_aniso_U_22
_atom_site_aniso_U_33
_atom_site_aniso_U_23
_atom_site_aniso_U_13
_atom_site_aniso_U_12
Co1 0.0368(2) 0.02044(17) 0.01769(16) 0.00347(11) 0.00674(13) 0.00466(13)
Cl1 0.0385(3) 0.0238(3) 0.0241(3) 0.0028(2) 0.0105(2) 0.0033(2)
O1 0.0228(8) 0.0238(8) 0.0250(8) -0.0022(6) 0.0049(6) 0.0026(6)
N1 0.0262(10) 0.0182(9) 0.0181(8) 0.0012(6) 0.0025(7) -0.0008(7)
C1 0.0277(12) 0.0276(12) 0.0317(13) -0.0011(9) 0.0110(10) 0.0082(9)
Cl2 0.0438(4) 0.0422(4) 0.0288(3) 0.0133(3) -0.0010(3) 0.0070(3)
O2 0.0295(9) 0.0226(8) 0.0200(8) -0.0035(6) 0.0057(7) 0.0016(6)
N2 0.0282(10) 0.0226(9) 0.0167(8) 0.0013(7) 0.0041(7) 0.0034(7)
C2 0.0232(12) 0.0321(13) 0.0270(11) -0.0003(9) 0.0091(9) -0.0018(9)
O3 0.0261(9) 0.0363(10) 0.0309(10) 0.0028(8) 0.0031(7) 0.0052(7)
N3 0.0330(11) 0.0221(10) 0.0228(9) 0.0033(7) 0.0091(8) 0.0065(8)
C3 0.0257(12) 0.0260(11) 0.0249(11) 0.0017(9) 0.0075(9) -0.0057(9)
O4 0.0414(11) 0.0276(9) 0.0264(9) 0.0066(7) 0.0086(8) -0.0004(8)
N4 0.0353(12) 0.0278(11) 0.0249(10) -0.0030(8) 0.0136(9) -0.0042(9)
C4 0.0334(13) 0.0172(10) 0.0249(11) -0.0005(8) 0.0051(9) -0.0006(9)
C5 0.0362(14) 0.0187(11) 0.0255(11) -0.0055(8) 0.0067(10) 0.0006(9)
C6 0.0353(14) 0.0262(12) 0.0247(11) -0.0032(9) 0.0109(10) 0.0029(10)
C7 0.0270(12) 0.0250(11) 0.0207(10) -0.0004(8) -0.0006(9) -0.0047(9)
C8 0.0225(11) 0.0227(10) 0.0146(9) -0.0009(7) 0.0027(8) -0.0009(8)
C9 0.0230(11) 0.0204(10) 0.0158(9) 0.0009(7) 0.0020(8) 0.0019(8)
C10 0.0248(11) 0.0213(10) 0.0159(9) -0.0008(7) 0.0036(8) -0.0006(8)
C11 0.0253(12) 0.0315(13) 0.0243(11) 0.0066(9) -0.0017(9) 0.0048(9)
C12 0.0217(11) 0.0314(13) 0.0234(11) 0.0028(9) -0.0009(9) -0.0015(9)
C13 0.0417(15) 0.0222(11) 0.0276(12) 0.0027(9) 0.0187(11) 0.0010(10)
C14 0.0383(14) 0.0217(11) 0.0318(13) -0.0020(9) 0.0177(11) -0.0033(10)
C15 0.0291(12) 0.0250(11) 0.0241(11) -0.0002(9) 0.0096(9) 0.0005(9)
C16 0.0256(12) 0.0286(12) 0.0275(12) 0.0017(9) 0.0099(10) -0.0013(9)
C17 0.0302(13) 0.0254(12) 0.0282(12) 0.0003(9) 0.0072(10) -0.0020(9)
C18 0.0421(16) 0.0371(15) 0.0288(13) -0.0079(10) 0.0197(12) -0.0130(12)
C19 0.0322(15) 0.0510(19) 0.0381(16) 0.0001(13) -0.0059(12) 0.0089(13)
C20 0.0248(13) 0.0497(18) 0.0493(18) -0.0020(14) 0.0087(12) 0.0075(12)
C21 0.0381(16) 0.0404(16) 0.0430(16) -0.0044(12) 0.0196(13) 0.0058(12)
C22 0.0514(17) 0.0283(13) 0.0217(11) -0.0044(9) 0.0182(11) -0.0089(11)
C23 0.0559(18) 0.0297(13) 0.0182(11) 0.0026(9) 0.0092(11) -0.0087(12)
C24 0.0503(18) 0.0361(15) 0.0243(12) 0.0066(10) -0.0061(12) 0.0073(13)

loop_
_atom_type_symbol
_atom_type_description
_atom_type_scat_dispersion_real
_atom_type_scat_dispersion_imag
_atom_type_scat_source
C C 0.0033 0.0016 'International Tables Vol C Tables 4.2.6.8 and 6.1.1.4'
H H 0.0000 0.0000 'International Tables Vol C Tables 4.2.6.8 and 6.1.1.4'
N N 0.0061 0.0033 'International Tables Vol C Tables 4.2.6.8 and 6.1.1.4'
O O 0.0106 0.0060 'International Tables Vol C Tables 4.2.6.8 and 6.1.1.4'
Cl Cl 0.1484 0.1585 'International Tables Vol C Tables 4.2.6.8 and 6.1.1.4'
Co Co 0.3494 0.9721 'International Tables Vol C Tables 4.2.6.8 and 6.1.1.4'

loop_
_geom_angle_atom_site_label_1
_geom_angle_atom_site_label_2
_geom_angle_atom_site_label_3
_geom_angle
_geom_angle_site_symmetry_1
_geom_angle_site_symmetry_3
_geom_angle_publ_flag
N3 Co1 N2 105.72(8) . . ?
N3 Co1 Cl1 106.57(7) . . ?
N2 Co1 Cl1 108.14(6) . . ?
N3 Co1 Cl2 111.76(7) . . ?
N2 Co1 Cl2 105.36(6) . . ?
Cl1 Co1 Cl2 118.55(3) . . ?
C2 O1 C1 110.93(19) . . ?
C4 N1 C3 112.33(19) . . ?
C4 N1 C7 113.91(19) . . ?
C3 N1 C7 112.3(2) . . ?
O1 C1 C6 110.6(2) . 3_666 ?
O1 C1 H1A 109.5 . . ?
C6 C1 H1A 109.5 3_666 . ?
O1 C1 H1B 109.5 . . ?
C6 C1 H1B 109.5 3_666 . ?
H1A C1 H1B 108.1 . . ?
C5 O2 C6 110.31(18) . . ?
C11 N2 C10 117.8(2) . . ?
C11 N2 Co1 121.82(16) . . ?
C10 N2 Co1 120.38(16) . . ?
O1 C2 C3 110.2(2) . . ?
O1 C2 H2A 109.6 . . ?
C3 C2 H2A 109.6 . . ?
O1 C2 H2B 109.6 . . ?
C3 C2 H2B 109.6 . . ?
H2A C2 H2B 108.1 . . ?
C19 O3 C20 110.1(2) . . ?
C13 N3 C17 117.5(2) . . ?
C13 N3 Co1 121.25(17) . . ?
C17 N3 Co1 121.23(18) . . ?
N1 C3 C2 112.9(2) . . ?
N1 C3 H3A 109.0 . . ?
C2 C3 H3A 109.0 . . ?
N1 C3 H3B 109.0 . . ?
C2 C3 H3B 109.0 . . ?
H3A C3 H3B 107.8 . . ?
C24 O4 C23 111.6(2) . . ?
C18 N4 C21 113.1(2) . . ?
C18 N4 C22 112.6(2) . . ?
C21 N4 C22 110.0(2) . . ?
N1 C4 C5 112.3(2) . . ?
N1 C4 H4A 109.1 . . ?
C5 C4 H4A 109.1 . . ?
N1 C4 H4B 109.1 . . ?
C5 C4 H4B 109.1 . . ?
H4A C4 H4B 107.9 . . ?
C25 O5 H5 109.5 . . ?
O2 C5 C4 110.24(19) . . ?
O2 C5 H5A 109.6 . . ?
C4 C5 H5A 109.6 . . ?
O2 C5 H5B 109.6 . . ?
C4 C5 H5B 109.6 . . ?
H5A C5 H5B 108.1 . . ?
O2 C6 C1 110.9(2) . 3_666 ?
O2 C6 H6A 109.5 . . ?
C1 C6 H6A 109.5 3_666 . ?
O2 C6 H6B 109.5 . . ?
C1 C6 H6B 109.5 3_666 . ?
H6A C6 H6B 108.0 . . ?
N1 C7 C8 111.83(19) . . ?
N1 C7 H7A 109.3 . . ?
C8 C7 H7A 109.3 . . ?
N1 C7 H7B 109.3 . . ?
C8 C7 H7B 109.3 . . ?
H7A C7 H7B 107.9 . . ?
C9 C8 C12 117.6(2) . . ?
C9 C8 C7 120.9(2) . . ?
C12 C8 C7 121.5(2) . . ?
C10 C9 C8 119.5(2) . . ?
C10 C9 H9 120.2 . . ?
C8 C9 H9 120.2 . . ?
N2 C10 C9 122.9(2) . . ?
N2 C10 H10 118.6 . . ?
C9 C10 H10 118.6 . . ?
N2 C11 C12 122.9(2) . . ?
N2 C11 H11 118.6 . . ?
C12 C11 H11 118.6 . . ?
C11 C12 C8 119.3(2) . . ?
C11 C12 H12 120.3 . . ?
C8 C12 H12 120.3 . . ?
N3 C13 C14 123.2(2) . . ?
N3 C13 H13 118.4 . . ?
C14 C13 H13 118.4 . . ?
C13 C14 C15 119.2(2) . . ?
C13 C14 H14 120.4 . . ?
C15 C14 H14 120.4 . . ?
C14 C15 C16 117.8(2) . . ?
C14 C15 C18 121.6(2) . . ?
C16 C15 C18 120.5(2) . . ?
C17 C16 C15 119.5(2) . . ?
C17 C16 H16 120.2 . . ?
C15 C16 H16 120.2 . . ?
N3 C17 C16 122.8(2) . . ?
N3 C17 H17 118.6 . . ?
C16 C17 H17 118.6 . . ?
N4 C18 C15 113.4(2) . . ?
N4 C18 H18A 108.9 . . ?
C15 C18 H18A 108.9 . . ?
N4 C18 H18B 108.9 . . ?
C15 C18 H18B 108.9 . . ?
H18A C18 H18B 107.7 . . ?
O3 C19 C24 110.2(3) . 3_676 ?
O3 C19 H19A 109.6 . . ?
C24 C19 H19A 109.6 3_676 . ?
O3 C19 H19B 109.6 . . ?
C24 C19 H19B 109.6 3_676 . ?
H19A C19 H19B 108.1 . . ?
O3 C20 C21 110.4(2) . . ?
O3 C20 H20A 109.6 . . ?
C21 C20 H20A 109.6 . . ?
O3 C20 H20B 109.6 . . ?
C21 C20 H20B 109.6 . . ?
H20A C20 H20B 108.1 . . ?
N4 C21 C20 113.8(2) . . ?
N4 C21 H21A 108.8 . . ?
C20 C21 H21A 108.8 . . ?
N4 C21 H21B 108.8 . . ?
C20 C21 H21B 108.8 . . ?
H21A C21 H21B 107.7 . . ?
N4 C22 C23 113.0(2) . . ?
N4 C22 H22A 109.0 . . ?
C23 C22 H22A 109.0 . . ?
N4 C22 H22B 109.0 . . ?
C23 C22 H22B 109.0 . . ?
H22A C22 H22B 107.8 . . ?
O4 C23 C22 109.4(2) . . ?
O4 C23 H23A 109.8 . . ?
C22 C23 H23A 109.8 . . ?
O4 C23 H23B 109.8 . . ?
C22 C23 H23B 109.8 . . ?
H23A C23 H23B 108.2 . . ?
O4 C24 C19 109.9(2) . 3_676 ?
O4 C24 H24A 109.7 . . ?
C19 C24 H24A 109.7 3_676 . ?
O4 C24 H24B 109.7 . . ?
C19 C24 H24B 109.7 3_676 . ?
H24A C24 H24B 108.2 . . ?
O5 C25 H25A 109.5 . . ?
O5 C25 H25B 109.5 . . ?
H25A C25 H25B 109.5 . . ?
O5 C25 H25C 109.5 . . ?
H25A C25 H25C 109.5 . . ?
H25B C25 H25C 109.5 . . ?

loop_
_geom_bond_atom_site_label_1
_geom_bond_atom_site_label_2
_geom_bond_distance
_geom_bond_site_symmetry_2
_geom_bond_publ_flag
Co1 N3 2.026(2) . ?
Co1 N2 2.033(2) . ?
Co1 Cl1 2.2310(8) . ?
Co1 Cl2 2.2445(8) . ?
O1 C2 1.418(3) . ?
O1 C1 1.419(3) . ?
N1 C4 1.457(3) . ?
N1 C3 1.458(3) . ?
N1 C7 1.459(3) . ?
C1 C6 1.501(4) 3_666 ?
C1 H1A 0.9900 . ?
C1 H1B 0.9900 . ?
O2 C5 1.416(3) . ?
O2 C6 1.420(3) . ?
N2 C11 1.341(3) . ?
N2 C10 1.343(3) . ?
C2 C3 1.514(4) . ?
C2 H2A 0.9900 . ?
C2 H2B 0.9900 . ?
O3 C19 1.410(4) . ?
O3 C20 1.415(4) . ?
N3 C13 1.343(3) . ?
N3 C17 1.344(3) . ?
C3 H3A 0.9900 . ?
C3 H3B 0.9900 . ?
O4 C24 1.413(4) . ?
O4 C23 1.419(3) . ?
N4 C18 1.456(3) . ?
N4 C21 1.461(4) . ?
N4 C22 1.465(3) . ?
C4 C5 1.514(4) . ?
C4 H4A 0.9900 . ?
C4 H4B 0.9900 . ?
O5 C25 1.497(11) . ?
O5 H5 0.8400 . ?
C5 H5A 0.9900 . ?
C5 H5B 0.9900 . ?
C6 C1 1.501(4) 3_666 ?
C6 H6A 0.9900 . ?
C6 H6B 0.9900 . ?
C7 C8 1.507(3) . ?
C7 H7A 0.9900 . ?
C7 H7B 0.9900 . ?
C8 C9 1.387(3) . ?
C8 C12 1.398(3) . ?
C9 C10 1.381(3) . ?
C9 H9 0.9500 . ?
C10 H10 0.9500 . ?
C11 C12 1.380(4) . ?
C11 H11 0.9500 . ?
C12 H12 0.9500 . ?
C13 C14 1.380(4) . ?
C13 H13 0.9500 . ?
C14 C15 1.388(4) . ?
C14 H14 0.9500 . ?
C15 C16 1.392(4) . ?
C15 C18 1.511(4) . ?
C16 C17 1.378(4) . ?
C16 H16 0.9500 . ?
C17 H17 0.9500 . ?
C18 H18A 0.9900 . ?
C18 H18B 0.9900 . ?
C19 C24 1.490(5) 3_676 ?
C19 H19A 0.9900 . ?
C19 H19B 0.9900 . ?
C20 C21 1.508(5) . ?
C20 H20A 0.9900 . ?
C20 H20B 0.9900 . ?
C21 H21A 0.9900 . ?
C21 H21B 0.9900 . ?
C22 C23 1.497(4) . ?
C22 H22A 0.9900 . ?
C22 H22B 0.9900 . ?
C23 H23A 0.9900 . ?
C23 H23B 0.9900 . ?
C24 C19 1.490(5) 3_676 ?
C24 H24A 0.9900 . ?
C24 H24B 0.9900 . ?
C25 H25A 0.9800 . ?
C25 H25B 0.9800 . ?
C25 H25C 0.9800 . ?
